data_4507374
loop_
_publ_author_name
'Mahieux, Julien'
'Sanselme, Morgane'
'Coquerel, Gerard'

_publ_section_title
;
 Access to Single Crystals of (+-)-Form IV of Modafinil by Crystallization
 in Gels. Comparisons between (+-)-Forms I, III, and IV and
 (&#x2212;)-Form I
;
_journal_issue 2
_journal_name_full 'Crystal Growth &amp; Design'
_journal_page_first 908
_journal_paper_doi 10.1021/cg301630d
_journal_volume 13
_journal_year 2013
_chemical_absolute_configuration ad
_chemical_compound_source 'synthesis as described'
_chemical_formula_moiety 'C15 H15 N1 O2 S1'
_chemical_formula_sum 'C15 H15 N O2 S'
_chemical_formula_weight 273.34
_chemical_name_systematic
;
 ?
;
_space_group_IT_number 43
_symmetry_cell_setting orthorhombic
_symmetry_Int_Tables_number 43
_symmetry_space_group_name_Hall 'F 2 -2d'
_symmetry_space_group_name_H-M 'F d d 2'
_atom_sites_solution_hydrogens geom
_atom_sites_solution_primary direct
_atom_sites_solution_secondary difmap
_audit_conform_dict_location ftp://ftp.iucr.org/pub/cif_core.dic
_audit_conform_dict_name cif_core.dic
_audit_conform_dict_version 2.3
_audit_creation_date 2010-07-29T12:01:09-00:00
_audit_creation_method 'WinGX routine CIF_UPDATE'
_cell_angle_alpha 90
_cell_angle_beta 90
_cell_angle_gamma 90
_cell_formula_units_Z 16
_cell_length_a 18.172(5)
_cell_length_b 52.375(10)
_cell_length_c 5.698(5)
_cell_measurement_reflns_used 0
_cell_measurement_temperature 293(2)
_cell_measurement_theta_max 0
_cell_measurement_theta_min 0
_cell_measurement_wavelength 0.71073
_cell_volume 5423(5)
_computing_molecular_graphics 'Ortep-3 for Windows (Farrugia, 1997)'
_computing_publication_material 'WinGX publication routines (Farrugia, 1999)'
_computing_structure_refinement 'SHELXL-97 (Sheldrick, 1997)'
_computing_structure_solution 'SIR92 (Giacovazzo et al, 1993)'
_diffrn_ambient_temperature 293(2)
_diffrn_measured_fraction_theta_full 0.993
_diffrn_measured_fraction_theta_max 0.993
_diffrn_radiation_monochromator graphite
_diffrn_radiation_probe x-ray
_diffrn_radiation_type MoK\a
_diffrn_radiation_wavelength 0.71073
_diffrn_reflns_av_R_equivalents 0.0232
_diffrn_reflns_av_unetI/netI 0.0263
_diffrn_reflns_limit_h_max 22
_diffrn_reflns_limit_h_min -17
_diffrn_reflns_limit_k_max 64
_diffrn_reflns_limit_k_min -63
_diffrn_reflns_limit_l_max 7
_diffrn_reflns_limit_l_min -7
_diffrn_reflns_number 7715
_diffrn_reflns_theta_full 26.34
_diffrn_reflns_theta_max 26.34
_diffrn_reflns_theta_min 2.37
_exptl_absorpt_coefficient_mu 0.236
_exptl_absorpt_correction_type none
_exptl_crystal_colour colourless
_exptl_crystal_density_diffrn 1.339
_exptl_crystal_density_method 'not measured'
_exptl_crystal_description prism
_exptl_crystal_F_000 2304
_exptl_crystal_size_max 0.3
_exptl_crystal_size_mid 0.3
_exptl_crystal_size_min 0.3
_refine_diff_density_max 0.328
_refine_diff_density_min -0.141
_refine_diff_density_rms 0.044
_refine_ls_abs_structure_details 'Flack H D (1983), Acta Cryst. A39, 876-881'
_refine_ls_abs_structure_Flack 0.01(8)
_refine_ls_extinction_method none
_refine_ls_goodness_of_fit_ref 1.048
_refine_ls_hydrogen_treatment constr
_refine_ls_matrix_type full
_refine_ls_number_parameters 172
_refine_ls_number_reflns 2652
_refine_ls_number_restraints 1
_refine_ls_restrained_S_all 1.048
_refine_ls_R_factor_all 0.0413
_refine_ls_R_factor_gt 0.0388
_refine_ls_shift/su_max 0
_refine_ls_shift/su_mean 0
_refine_ls_structure_factor_coef Fsqd
_refine_ls_weighting_details 'calc w=1/[\s^2^(Fo^2^)+(0.0615P)^2^+2.1599P] where P=(Fo^2^+2Fc^2^)/3'
_refine_ls_weighting_scheme calc
_refine_ls_wR_factor_gt 0.0969
_refine_ls_wR_factor_ref 0.0988
_reflns_number_gt 2509
_reflns_number_total 2652
_reflns_threshold_expression >2sigma(I)
_cod_data_source_file cg301630d_si_002.cif
_cod_data_source_block new
_cod_database_code 4507374

loop_
_symmetry_equiv_pos_as_xyz
'x, y, z'
'-x, -y, z'
'-x+1/4, y+1/4, z+1/4'
'x+1/4, -y+1/4, z+1/4'
'x, y+1/2, z+1/2'
'-x, -y+1/2, z+1/2'
'-x+1/4, y+3/4, z+3/4'
'x+1/4, -y+3/4, z+3/4'
'x+1/2, y, z+1/2'
'-x+1/2, -y, z+1/2'
'-x+3/4, y+1/4, z+3/4'
'x+3/4, -y+1/4, z+3/4'
'x+1/2, y+1/2, z'
'-x+1/2, -y+1/2, z'
'-x+3/4, y+3/4, z+1/4'
'x+3/4, -y+3/4, z+1/4'

loop_
_atom_site_label
_atom_site_type_symbol
_atom_site_fract_x
_atom_site_fract_y
_atom_site_fract_z
_atom_site_U_iso_or_equiv
_atom_site_adp_type
_atom_site_occupancy
_atom_site_symmetry_multiplicity
_atom_site_calc_flag
_atom_site_refinement_flags
S1 S 0.53450(3) 0.163721(9) 0.69928(9) 0.03519(15) Uani 1 1 d .
O1 O 0.61399(8) 0.15797(3) 0.6709(4) 0.0528(5) Uani 1 1 d .
O2 O 0.53132(12) 0.12331(5) 1.0350(4) 0.0869(8) Uani 1 1 d .
N1 N 0.42179(10) 0.10860(4) 0.9414(5) 0.0573(6) Uani 1 1 d .
H1A H 0.4166 0.1015 1.0766 0.069 Uiso 1 1 calc R
H1B H 0.3874 0.1074 0.8383 0.069 Uiso 1 1 calc R
C1 C 0.50834(11) 0.18108(4) 0.4293(4) 0.0341(4) Uani 1 1 d .
H1 H 0.526 0.1712 0.2947 0.041 Uiso 1 1 calc R
C2 C 0.55214(11) 0.20572(4) 0.4383(5) 0.0398(5) Uani 1 1 d .
C3 C 0.54592(16) 0.22264(5) 0.6233(5) 0.0587(7) Uani 1 1 d .
H3 H 0.5128 0.2192 0.7438 0.07 Uiso 1 1 calc R
C4 C 0.58846(18) 0.24467(5) 0.6318(7) 0.0712(9) Uani 1 1 d .
H4 H 0.584 0.2559 0.7575 0.085 Uiso 1 1 calc R
C5 C 0.63691(15) 0.24976(5) 0.4545(7) 0.0689(9) Uani 1 1 d .
H5 H 0.6661 0.2643 0.4604 0.083 Uiso 1 1 calc R
C6 C 0.64248(16) 0.23345(6) 0.2693(7) 0.0712(9) Uani 1 1 d .
H6 H 0.6747 0.2372 0.1473 0.085 Uiso 1 1 calc R
C7 C 0.60067(14) 0.21132(5) 0.2604(5) 0.0556(7) Uani 1 1 d .
H7 H 0.6055 0.2002 0.1338 0.067 Uiso 1 1 calc R
C8 C 0.42551(11) 0.18387(4) 0.4060(4) 0.0348(5) Uani 1 1 d .
C9 C 0.38180(14) 0.19483(6) 0.5769(6) 0.0607(8) Uani 1 1 d .
H9 H 0.4032 0.2008 0.7146 0.073 Uiso 1 1 calc R
C10 C 0.30687(16) 0.19700(7) 0.5456(7) 0.0724(9) Uani 1 1 d .
H10 H 0.2782 0.2042 0.6632 0.087 Uiso 1 1 calc R
C11 C 0.27403(14) 0.18860(6) 0.3423(7) 0.0612(8) Uani 1 1 d .
H11 H 0.2238 0.1908 0.3186 0.073 Uiso 1 1 calc R
C12 C 0.31650(14) 0.17702(6) 0.1761(6) 0.0623(7) Uani 1 1 d .
H12 H 0.2948 0.1705 0.0408 0.075 Uiso 1 1 calc R
C13 C 0.39122(13) 0.17488(5) 0.2074(5) 0.0530(6) Uani 1 1 d .
H13 H 0.4194 0.1672 0.0911 0.064 Uiso 1 1 calc R
C14 C 0.48459(13) 0.13414(4) 0.6561(4) 0.0438(6) Uani 1 1 d .
H14A H 0.4353 0.1376 0.5986 0.053 Uiso 1 1 calc R
H14B H 0.5098 0.1234 0.5432 0.053 Uiso 1 1 calc R
C15 C 0.48142(12) 0.12116(4) 0.8932(5) 0.0418(5) Uani 1 1 d .

loop_
_atom_site_aniso_label
_atom_site_aniso_U_11
_atom_site_aniso_U_22
_atom_site_aniso_U_33
_atom_site_aniso_U_23
_atom_site_aniso_U_13
_atom_site_aniso_U_12
S1 0.0357(3) 0.0348(2) 0.0351(3) 0.0005(2) -0.0044(2) -0.00296(19)
O1 0.0348(8) 0.0624(10) 0.0611(12) 0.0112(10) -0.0098(8) 0.0011(7)
O2 0.0675(13) 0.1157(19) 0.0774(15) 0.0515(14) -0.0418(11) -0.0493(12)
N1 0.0372(10) 0.0778(14) 0.0570(13) 0.0186(13) -0.0151(10) -0.0161(9)
C1 0.0358(10) 0.0365(9) 0.0300(10) -0.0016(9) 0.0008(9) 0.0034(8)
C2 0.0354(10) 0.0373(10) 0.0468(13) 0.0069(11) -0.0023(10) 0.0017(8)
C3 0.0702(17) 0.0486(13) 0.0572(17) -0.0065(12) 0.0114(14) -0.0123(12)
C4 0.082(2) 0.0463(14) 0.086(3) -0.0065(15) -0.0055(18) -0.0124(13)
C5 0.0627(17) 0.0440(13) 0.100(3) 0.0201(18) -0.0076(18) -0.0133(12)
C6 0.0542(17) 0.0626(17) 0.097(3) 0.0206(18) 0.0141(16) -0.0075(13)
C7 0.0456(14) 0.0563(14) 0.065(2) 0.0066(13) 0.0132(12) 0.0002(11)
C8 0.0372(11) 0.0326(9) 0.0347(12) 0.0019(9) -0.0020(9) 0.0010(8)
C9 0.0446(14) 0.0837(19) 0.0539(17) -0.0289(15) -0.0075(12) 0.0120(13)
C10 0.0429(14) 0.099(2) 0.075(2) -0.0298(19) -0.0001(15) 0.0170(15)
C11 0.0376(13) 0.0640(16) 0.082(2) 0.0020(16) -0.0107(13) -0.0005(12)
C12 0.0540(15) 0.0771(17) 0.0559(17) -0.0079(16) -0.0143(14) -0.0150(13)
C13 0.0482(14) 0.0659(15) 0.0449(14) -0.0148(14) 0.0003(12) -0.0042(11)
C14 0.0478(13) 0.0383(10) 0.0452(15) 0.0033(10) -0.0144(11) -0.0070(9)
C15 0.0363(11) 0.0365(10) 0.0526(15) 0.0078(10) -0.0130(10) -0.0041(8)

loop_
_atom_type_symbol
_atom_type_description
_atom_type_scat_dispersion_real
_atom_type_scat_dispersion_imag
_atom_type_scat_source
C C 0.0033 0.0016 'International Tables Vol C Tables 4.2.6.8 and 6.1.1.4'
H H 0 0 'International Tables Vol C Tables 4.2.6.8 and 6.1.1.4'
N N 0.0061 0.0033 'International Tables Vol C Tables 4.2.6.8 and 6.1.1.4'
O O 0.0106 0.006 'International Tables Vol C Tables 4.2.6.8 and 6.1.1.4'
S S 0.1246 0.1234 'International Tables Vol C Tables 4.2.6.8 and 6.1.1.4'

loop_
_geom_angle_atom_site_label_1
_geom_angle_atom_site_label_2
_geom_angle_atom_site_label_3
_geom_angle
O1 S1 C14 107.38(11)
O1 S1 C1 105.04(10)
C14 S1 C1 100.30(10)
C15 N1 H1A 120
C15 N1 H1B 120
H1A N1 H1B 120
C2 C1 C8 116.20(16)
C2 C1 S1 104.79(16)
C8 C1 S1 112.02(14)
C2 C1 H1 107.8
C8 C1 H1 107.8
S1 C1 H1 107.8
C7 C2 C3 118.6(2)
C7 C2 C1 119.5(2)
C3 C2 C1 121.9(2)
C2 C3 C4 120.9(3)
C2 C3 H3 119.5
C4 C3 H3 119.5
C5 C4 C3 119.6(3)
C5 C4 H4 120.2
C3 C4 H4 120.2
C6 C5 C4 119.9(3)
C6 C5 H5 120
C4 C5 H5 120
C5 C6 C7 120.8(3)
C5 C6 H6 119.6
C7 C6 H6 119.6
C2 C7 C6 120.2(3)
C2 C7 H7 119.9
C6 C7 H7 119.9
C13 C8 C9 117.5(2)
C13 C8 C1 119.3(2)
C9 C8 C1 123.2(2)
C10 C9 C8 120.7(3)
C10 C9 H9 119.6
C8 C9 H9 119.6
C11 C10 C9 120.8(3)
C11 C10 H10 119.6
C9 C10 H10 119.6
C12 C11 C10 118.8(3)
C12 C11 H11 120.6
C10 C11 H11 120.6
C11 C12 C13 120.3(3)
C11 C12 H12 119.8
C13 C12 H12 119.8
C12 C13 C8 121.8(3)
C12 C13 H13 119.1
C8 C13 H13 119.1
C15 C14 S1 106.37(15)
C15 C14 H14A 110.5
S1 C14 H14A 110.5
C15 C14 H14B 110.5
S1 C14 H14B 110.5
H14A C14 H14B 108.6
O2 C15 N1 121.8(3)
O2 C15 C14 121.4(2)
N1 C15 C14 116.7(2)

loop_
_geom_bond_atom_site_label_1
_geom_bond_atom_site_label_2
_geom_bond_distance
S1 O1 1.4845(17)
S1 C14 1.812(2)
S1 C1 1.849(3)
O2 C15 1.220(3)
N1 C15 1.297(3)
N1 H1A 0.86
N1 H1B 0.86
C1 C2 1.517(3)
C1 C8 1.518(3)
C1 H1 0.98
C2 C7 1.375(4)
C2 C3 1.382(4)
C3 C4 1.390(4)
C3 H3 0.93
C4 C5 1.366(5)
C4 H4 0.93
C5 C6 1.362(5)
C5 H5 0.93
C6 C7 1.387(4)
C6 H6 0.93
C7 H7 0.93
C8 C13 1.375(3)
C8 C9 1.382(3)
C9 C10 1.378(4)
C9 H9 0.93
C10 C11 1.376(5)
C10 H10 0.93
C11 C12 1.364(5)
C11 H11 0.93
C12 C13 1.374(3)
C12 H12 0.93
C13 H13 0.93
C14 C15 1.513(3)
C14 H14A 0.97
C14 H14B 0.97

loop_
_geom_hbond_atom_site_label_D
_geom_hbond_atom_site_label_H
_geom_hbond_atom_site_label_A
_geom_hbond_distance_DH
_geom_hbond_distance_HA
_geom_hbond_distance_DA
_geom_hbond_angle_DHA
_geom_hbond_site_symmetry_A
N1 H1A O1 0.86 2.24 3.053(4) 158 12_455
N1 H1B O2 0.86 2.2 2.865(3) 134.2 12_454
N1 H1B O1 0.86 2.55 3.264(4) 141.6 12_454

loop_
_geom_torsion_atom_site_label_1
_geom_torsion_atom_site_label_2
_geom_torsion_atom_site_label_3
_geom_torsion_atom_site_label_4
_geom_torsion
O1 S1 C1 C2 -64.60(16)
C14 S1 C1 C2 -175.90(14)
O1 S1 C1 C8 168.58(14)
C14 S1 C1 C8 57.28(16)
C8 C1 C2 C7 -115.3(2)
S1 C1 C2 C7 120.5(2)
C8 C1 C2 C3 66.1(3)
S1 C1 C2 C3 -58.1(3)
C7 C2 C3 C4 -0.9(4)
C1 C2 C3 C4 177.8(3)
C2 C3 C4 C5 0.3(5)
C3 C4 C5 C6 1.0(5)
C4 C5 C6 C7 -1.5(5)
C3 C2 C7 C6 0.4(4)
C1 C2 C7 C6 -178.3(2)
C5 C6 C7 C2 0.8(5)
C2 C1 C8 C13 115.8(2)
S1 C1 C8 C13 -123.8(2)
C2 C1 C8 C9 -64.9(3)
S1 C1 C8 C9 55.4(3)
C13 C8 C9 C10 -1.2(4)
C1 C8 C9 C10 179.6(3)
C8 C9 C10 C11 -0.8(5)
C9 C10 C11 C12 2.9(5)
C10 C11 C12 C13 -2.9(5)
C11 C12 C13 C8 0.9(4)
C9 C8 C13 C12 1.1(4)
C1 C8 C13 C12 -179.6(2)
O1 S1 C14 C15 87.42(18)
C1 S1 C14 C15 -163.11(16)
S1 C14 C15 O2 -32.8(3)
S1 C14 C15 N1 144.3(2)
